data_2229592
loop_
_publ_author_name
'Rodrigues, Vinola Z.'
'Foro, Sabine'
'Gowda, B. Thimme'

_publ_section_title
;
 <i>N</i>,<i>N</i>'-Bis[(4-methylphenyl)sulfonyl]adipamide
;
_journal_coeditor_code BT5485
_journal_issue 4
_journal_name_full 'Acta Crystallographica Section E'
_journal_page_first o788
_journal_paper_doi 10.1107/S1600536811007756
_journal_volume 67
_journal_year 2011
_chemical_formula_iupac 'C20 H24 N2 O6 S2'
_chemical_formula_moiety 'C20 H24 N2 O6 S2'
_chemical_formula_sum 'C20 H24 N2 O6 S2'
_chemical_formula_weight 452.53
_chemical_name_systematic
;
<i>N</i>,<i>N</i>'-Bis[(4-methylphenyl)sulfonyl]adipamide
;
_space_group_IT_number 2
_symmetry_cell_setting triclinic
_symmetry_space_group_name_Hall '-P 1'
_symmetry_space_group_name_H-M 'P -1'
_atom_sites_solution_hydrogens geom
_atom_sites_solution_primary direct
_atom_sites_solution_secondary difmap
_audit_creation_method SHELXL-97
_cell_angle_alpha 90.040(10)
_cell_angle_beta 92.350(10)
_cell_angle_gamma 98.010(10)
_cell_formula_units_Z 1
_cell_length_a 6.0011(9)
_cell_length_b 8.7650(10)
_cell_length_c 10.144(2)
_cell_measurement_reflns_used 1299
_cell_measurement_temperature 293(2)
_cell_measurement_theta_max 28.03
_cell_measurement_theta_min 3.07
_cell_volume 527.91(14)
_computing_cell_refinement
;
CrysAlis RED (Oxford Diffraction, 2009)
;
_computing_data_collection
;
CrysAlis CCD (Oxford Diffraction, 2009)
;
_computing_data_reduction
;
CrysAlis RED (Oxford Diffraction, 2009)
;
_computing_molecular_graphics 'PLATON (Spek, 2009)'
_computing_publication_material 'SHELXL97 (Sheldrick, 2008)'
_computing_structure_refinement 'SHELXL97 (Sheldrick, 2008)'
_computing_structure_solution 'SHELXS97 (Sheldrick, 2008)'
_diffrn_ambient_temperature 293(2)
_diffrn_measured_fraction_theta_full 0.981
_diffrn_measured_fraction_theta_max 0.981
_diffrn_measurement_device_type
;
Oxford Diffraction Xcalibur diffractometer
with a Sapphire CCD detector
;
_diffrn_measurement_method
;
Rotation method data acquisition using \w
;
_diffrn_radiation_monochromator graphite
_diffrn_radiation_source 'fine-focus sealed tube'
_diffrn_radiation_type MoK\a
_diffrn_radiation_wavelength 0.71073
_diffrn_reflns_av_R_equivalents 0.0209
_diffrn_reflns_av_sigmaI/netI 0.0286
_diffrn_reflns_limit_h_max 7
_diffrn_reflns_limit_h_min -6
_diffrn_reflns_limit_k_max 7
_diffrn_reflns_limit_k_min -10
_diffrn_reflns_limit_l_max 12
_diffrn_reflns_limit_l_min -12
_diffrn_reflns_number 3355
_diffrn_reflns_theta_full 26.36
_diffrn_reflns_theta_max 26.36
_diffrn_reflns_theta_min 3.08
_diffrn_standards_decay_% 0
_exptl_absorpt_coefficient_mu 0.292
_exptl_absorpt_correction_T_max 0.9742
_exptl_absorpt_correction_T_min 0.8724
_exptl_absorpt_correction_type multi-scan
_exptl_absorpt_process_details
;
(CrysAlis RED; Oxford Diffraction, 2009)
;
_exptl_crystal_colour colourless
_exptl_crystal_density_diffrn 1.423
_exptl_crystal_density_method 'not measured'
_exptl_crystal_description needle
_exptl_crystal_F_000 238
_exptl_crystal_size_max 0.48
_exptl_crystal_size_mid 0.12
_exptl_crystal_size_min 0.09
_refine_diff_density_max 0.778
_refine_diff_density_min -0.275
_refine_ls_extinction_method none
_refine_ls_goodness_of_fit_ref 1.083
_refine_ls_hydrogen_treatment mixed
_refine_ls_matrix_type full
_refine_ls_number_parameters 140
_refine_ls_number_reflns 2122
_refine_ls_number_restraints 1
_refine_ls_restrained_S_all 1.083
_refine_ls_R_factor_all 0.0785
_refine_ls_R_factor_gt 0.0566
_refine_ls_shift/su_max 0.000
_refine_ls_shift/su_mean 0.000
_refine_ls_structure_factor_coef Fsqd
_refine_ls_weighting_details 'calc w=1/[\s^2^(Fo^2^)+(0.0507P)^2^+0.6262P] where P=(Fo^2^+2Fc^2^)/3'
_refine_ls_weighting_scheme calc
_refine_ls_wR_factor_gt 0.1272
_refine_ls_wR_factor_ref 0.1411
_reflns_number_gt 1651
_reflns_number_total 2122
_reflns_threshold_expression I>2\s(I)
_cod_data_source_file bt5485.cif
_cod_data_source_block I
_cod_database_code 2229592
_cod_database_fobs_code 2229592

loop_
_symmetry_equiv_pos_as_xyz
'x, y, z'
'-x, -y, -z'

loop_
_atom_site_type_symbol
_atom_site_label
_atom_site_fract_x
_atom_site_fract_y
_atom_site_fract_z
_atom_site_U_iso_or_equiv
_atom_site_adp_type
_atom_site_calc_flag
_atom_site_refinement_flags
_atom_site_occupancy
_atom_site_disorder_assembly
_atom_site_disorder_group
C C1 0.3932(5) 0.6198(3) 0.3150(3) 0.0359(6) Uani d . 1 . .
C C2 0.6161(5) 0.6864(4) 0.3058(4) 0.0474(8) Uani d . 1 . .
H H2 0.6946 0.6720 0.2306 0.057 Uiso calc R 1 . .
C C3 0.7186(6) 0.7738(4) 0.4098(4) 0.0550(9) Uani d . 1 . .
H H3 0.8665 0.8208 0.4031 0.066 Uiso calc R 1 . .
C C4 0.6072(6) 0.7940(4) 0.5246(3) 0.0521(9) Uani d . 1 . .
C C5 0.3872(6) 0.7224(4) 0.5321(3) 0.0550(9) Uani d . 1 . .
H H5 0.3107 0.7327 0.6088 0.066 Uiso calc R 1 . .
C C6 0.2789(5) 0.6363(4) 0.4287(3) 0.0457(8) Uani d . 1 . .
H H6 0.1308 0.5898 0.4353 0.055 Uiso calc R 1 . .
C C7 0.1735(4) 0.7710(3) 0.0561(3) 0.0366(7) Uani d . 1 . .
C C8 0.2257(5) 0.8691(3) -0.0642(3) 0.0392(7) Uani d . 1 . .
H H8A 0.0870 0.8975 -0.1030 0.047 Uiso calc R 1 . .
H H8B 0.2921 0.8100 -0.1292 0.047 Uiso calc R 1 . .
C C9 0.3879(5) 1.0149(4) -0.0284(4) 0.0483(8) Uani d . 1 . .
H H9A 0.4117 1.0770 -0.1070 0.058 Uiso calc R 1 . .
H H9B 0.3184 1.0743 0.0350 0.058 Uiso calc R 1 . .
C C10 0.7223(9) 0.8915(5) 0.6365(4) 0.0829(14) Uani d . 1 . .
H H10A 0.7018 0.9971 0.6227 0.099 Uiso calc R 1 . .
H H10B 0.8802 0.8831 0.6400 0.099 Uiso calc R 1 . .
H H10C 0.6582 0.8565 0.7181 0.099 Uiso calc R 1 . .
N N1 0.2657(5) 0.6347(3) 0.0575(3) 0.0411(6) Uani d D 1 . .
H H1N 0.353(5) 0.614(4) 0.000(3) 0.049 Uiso d D 1 . .
O O1 0.0322(4) 0.4586(3) 0.2128(2) 0.0569(7) Uani d . 1 . .
O O2 0.3994(5) 0.4024(3) 0.1391(2) 0.0585(7) Uani d . 1 . .
O O3 0.0681(4) 0.8081(3) 0.1472(2) 0.0532(6) Uani d . 1 . .
S S1 0.25952(14) 0.51241(8) 0.18165(8) 0.0417(2) Uani d . 1 . .

loop_
_atom_site_aniso_label
_atom_site_aniso_U_11
_atom_site_aniso_U_22
_atom_site_aniso_U_33
_atom_site_aniso_U_12
_atom_site_aniso_U_13
_atom_site_aniso_U_23
C1 0.0382(15) 0.0335(14) 0.0367(15) 0.0053(12) 0.0077(12) 0.0048(12)
C2 0.0387(17) 0.0537(19) 0.0501(19) 0.0044(14) 0.0134(14) 0.0067(15)
C3 0.0404(18) 0.054(2) 0.066(2) -0.0062(15) -0.0037(16) 0.0106(18)
C4 0.069(2) 0.0432(17) 0.0413(19) 0.0005(16) -0.0104(16) 0.0102(14)
C5 0.066(2) 0.063(2) 0.0354(18) 0.0029(18) 0.0114(16) 0.0021(16)
C6 0.0414(17) 0.0514(18) 0.0431(18) -0.0008(14) 0.0121(14) 0.0065(14)
C7 0.0255(14) 0.0381(15) 0.0443(17) -0.0019(12) -0.0001(12) 0.0011(13)
C8 0.0376(16) 0.0394(15) 0.0398(17) 0.0035(12) -0.0015(13) 0.0027(13)
C9 0.0439(18) 0.0456(18) 0.054(2) 0.0022(14) 0.0027(15) 0.0095(15)
C10 0.113(4) 0.066(3) 0.059(3) -0.015(3) -0.024(2) 0.006(2)
N1 0.0521(16) 0.0372(13) 0.0349(14) 0.0079(12) 0.0069(11) 0.0008(11)
O1 0.0529(14) 0.0520(14) 0.0595(15) -0.0161(11) 0.0062(11) 0.0040(11)
O2 0.0910(19) 0.0375(12) 0.0521(15) 0.0215(12) 0.0213(13) 0.0053(10)
O3 0.0475(13) 0.0578(14) 0.0580(15) 0.0152(11) 0.0218(11) 0.0072(12)
S1 0.0516(5) 0.0318(4) 0.0411(4) 0.0018(3) 0.0091(3) 0.0013(3)

loop_
_atom_type_symbol
_atom_type_description
_atom_type_scat_dispersion_real
_atom_type_scat_dispersion_imag
_atom_type_scat_source
C C 0.0033 0.0016 'International Tables Vol C Tables 4.2.6.8 and 6.1.1.4'
H H 0.0000 0.0000 'International Tables Vol C Tables 4.2.6.8 and 6.1.1.4'
N N 0.0061 0.0033 'International Tables Vol C Tables 4.2.6.8 and 6.1.1.4'
O O 0.0106 0.0060 'International Tables Vol C Tables 4.2.6.8 and 6.1.1.4'
S S 0.1246 0.1234 'International Tables Vol C Tables 4.2.6.8 and 6.1.1.4'

loop_
_geom_angle_atom_site_label_1
_geom_angle_atom_site_label_2
_geom_angle_atom_site_label_3
_geom_angle_site_symmetry_1
_geom_angle_site_symmetry_3
_geom_angle
_geom_angle_publ_flag
C6 C1 C2 . . 120.6(3) ?
C6 C1 S1 . . 120.3(2) ?
C2 C1 S1 . . 119.1(2) ?
C3 C2 C1 . . 118.8(3) ?
C3 C2 H2 . . 120.6 ?
C1 C2 H2 . . 120.6 ?
C2 C3 C4 . . 121.8(3) ?
C2 C3 H3 . . 119.1 ?
C4 C3 H3 . . 119.1 ?
C5 C4 C3 . . 117.9(3) ?
C5 C4 C10 . . 121.3(4) ?
C3 C4 C10 . . 120.8(4) ?
C6 C5 C4 . . 121.6(3) ?
C6 C5 H5 . . 119.2 ?
C4 C5 H5 . . 119.2 ?
C5 C6 C1 . . 119.2(3) ?
C5 C6 H6 . . 120.4 ?
C1 C6 H6 . . 120.4 ?
O3 C7 N1 . . 121.5(3) ?
O3 C7 C8 . . 124.2(3) ?
N1 C7 C8 . . 114.2(3) ?
C7 C8 C9 . . 111.2(3) ?
C7 C8 H8A . . 109.4 ?
C9 C8 H8A . . 109.4 ?
C7 C8 H8B . . 109.4 ?
C9 C8 H8B . . 109.4 ?
H8A C8 H8B . . 108.0 ?
C9 C9 C8 2_675 . 114.2(3) ?
C9 C9 H9A 2_675 . 108.7 ?
C8 C9 H9A . . 108.7 ?
C9 C9 H9B 2_675 . 108.7 ?
C8 C9 H9B . . 108.7 ?
H9A C9 H9B . . 107.6 ?
C4 C10 H10A . . 109.5 ?
C4 C10 H10B . . 109.5 ?
H10A C10 H10B . . 109.5 ?
C4 C10 H10C . . 109.5 ?
H10A C10 H10C . . 109.5 ?
H10B C10 H10C . . 109.5 ?
C7 N1 S1 . . 125.4(2) ?
C7 N1 H1N . . 122(2) ?
S1 N1 H1N . . 112(2) ?
O1 S1 O2 . . 118.77(16) ?
O1 S1 N1 . . 110.32(15) ?
O2 S1 N1 . . 103.00(14) ?
O1 S1 C1 . . 109.01(15) ?
O2 S1 C1 . . 109.75(15) ?
N1 S1 C1 . . 105.04(13) ?

loop_
_geom_bond_atom_site_label_1
_geom_bond_atom_site_label_2
_geom_bond_site_symmetry_2
_geom_bond_distance
_geom_bond_publ_flag
C1 C6 . 1.383(4) ?
C1 C2 . 1.389(4) ?
C1 S1 . 1.749(3) ?
C2 C3 . 1.376(5) ?
C2 H2 . 0.9300 ?
C3 C4 . 1.390(5) ?
C3 H3 . 0.9300 ?
C4 C5 . 1.386(5) ?
C4 C10 . 1.505(5) ?
C5 C6 . 1.378(5) ?
C5 H5 . 0.9300 ?
C6 H6 . 0.9300 ?
C7 O3 . 1.210(4) ?
C7 N1 . 1.385(4) ?
C7 C8 . 1.511(4) ?
C8 C9 . 1.529(4) ?
C8 H8A . 0.9700 ?
C8 H8B . 0.9700 ?
C9 C9 2_675 1.498(6) ?
C9 H9A . 0.9700 ?
C9 H9B . 0.9700 ?
C10 H10A . 0.9600 ?
C10 H10B . 0.9600 ?
C10 H10C . 0.9600 ?
N1 S1 . 1.653(3) ?
N1 H1N . 0.837(18) ?
O1 S1 . 1.428(2) ?
O2 S1 . 1.441(2) ?

loop_
_geom_hbond_atom_site_label_D
_geom_hbond_atom_site_label_H
_geom_hbond_atom_site_label_A
_geom_hbond_site_symmetry_A
_geom_hbond_distance_DH
_geom_hbond_distance_HA
_geom_hbond_distance_DA
_geom_hbond_angle_DHA
N1 H1N O2 2_665 0.837(18) 2.109(19) 2.938(4) 170(3)

loop_
_geom_torsion_atom_site_label_1
_geom_torsion_atom_site_label_2
_geom_torsion_atom_site_label_3
_geom_torsion_atom_site_label_4
_geom_torsion_site_symmetry_1
_geom_torsion_site_symmetry_2
_geom_torsion_site_symmetry_3
_geom_torsion_site_symmetry_4
_geom_torsion
_geom_torsion_publ_flag
C6 C1 C2 C3 . . . . -2.4(5) ?
S1 C1 C2 C3 . . . . 178.4(3) ?
C1 C2 C3 C4 . . . . 1.7(5) ?
C2 C3 C4 C5 . . . . 0.2(5) ?
C2 C3 C4 C10 . . . . -179.4(3) ?
C3 C4 C5 C6 . . . . -1.3(5) ?
C10 C4 C5 C6 . . . . 178.3(3) ?
C4 C5 C6 C1 . . . . 0.5(5) ?
C2 C1 C6 C5 . . . . 1.4(5) ?
S1 C1 C6 C5 . . . . -179.5(3) ?
O3 C7 C8 C9 . . . . 67.3(4) ?
N1 C7 C8 C9 . . . . -109.9(3) ?
C7 C8 C9 C9 . . . 2_675 61.1(5) ?
O3 C7 N1 S1 . . . . -3.7(4) ?
C8 C7 N1 S1 . . . . 173.6(2) ?
C7 N1 S1 O1 . . . . 58.8(3) ?
C7 N1 S1 O2 . . . . -173.4(3) ?
C7 N1 S1 C1 . . . . -58.5(3) ?
C6 C1 S1 O1 . . . . 2.0(3) ?
C2 C1 S1 O1 . . . . -178.8(2) ?
C6 C1 S1 O2 . . . . -129.6(3) ?
C2 C1 S1 O2 . . . . 49.5(3) ?
C6 C1 S1 N1 . . . . 120.3(3) ?
C2 C1 S1 N1 . . . . -60.6(3) ?
